data_4344266
loop_
_publ_author_name
'Eriksson, B.'
'Valkonen, J.'
'Larsson, L.O.'
'Niinisto, L.'

_publ_section_title
;
 Crystal and Molecular Structure of the Undecacoordinate Complex
 Pentaaquatris(nitrato)lanthanum(III) Hydrate
;
_journal_name_full 'Inorganic Chemistry'
_journal_page_first 1207
_journal_page_last 1210
_journal_volume 19
_journal_year 1980
_chemical_formula_sum 'H12 La N3 O15'
_chemical_name_systematic '(La (N O3)3 (H2 O)5) (H2 O)'
_space_group_IT_number 2
_symmetry_space_group_name_Hall '-P 1'
_symmetry_space_group_name_H-M 'P -1'
_cell_angle_alpha 78.86
_cell_angle_beta 77.92
_cell_angle_gamma 87.91
_cell_formula_units_Z 2
_cell_length_a 8.933
_cell_length_b 10.723
_cell_length_c 6.664
_cell_volume 612.433
_citation_journal_id_ASTM INOCAJ
_cod_data_source_file Eriksson_INOCAJ_1980_612.cif
_cod_data_source_block H12La1N3O15
_cod_original_cell_volume 612.4335
_cod_original_formula_sum 'H12 La1 N3 O15'
_cod_database_code 4344266

loop_
_symmetry_equiv_pos_as_xyz
x,y,z
-x,-y,-z

loop_
_atom_site_label
_atom_site_type_symbol
_atom_site_fract_x
_atom_site_fract_y
_atom_site_fract_z
_atom_site_occupancy
_atom_site_U_iso_or_equiv
O4 O-2 0.3253 0.4884 0.1298 1 0.0
O11 O-2 0.0146 0.2025 0.5116 1 0.0
O8 O-2 0.9579 0.1081 0.1201 1 0.0
O9 O-2 0.7262 0.1777 0.1212 1 0.0
O6 O-2 0.8011 0.3765 0.696 1 0.0
O3 O-2 0.6364 0.1407 0.6406 1 0.0
La1 La+3 0.1974 0.2431 0.1493 1 0.0
O13 O-2 0.4648 0.2995 0.9263 1 0.0
O5 O-2 0.0859 0.4565 0.2691 1 0.0
O7 O-2 0.9078 0.3069 0.1134 1 0.0
O14 O-2 0.3328 0.2659 0.4374 1 0.0
O12 O-2 0.176 0.3925 0.8081 1 0.0
O10 O-2 0.2591 0.104 0.8506 1 0.0
N2 N+5 0.7958 0.4746 0.7643 1 0.0
N3 N+5 0.8602 0.1984 0.1176 1 0.0
O1 O-2 0.1899 0.0057 0.342 1 0.0
O15 O-2 0.6038 0.4022 0.3766 1 0.0
N1 N+5 0.6715 0.03 0.6966 1 0.0
O2 O-2 0.4241 0.0528 0.1998 1 0.0
